data_4504911
loop_
_publ_author_name
'Bis, Joanna A.'
'Zaworotko, Michael J.'

_publ_section_title
;
 The 2-Aminopyridinium-carboxylate Supramolecular Heterosynthon:&#x2009; A
 Robust Motif for Generation of Multiple-Component Crystals
;
_journal_issue 3
_journal_name_full 'Crystal Growth &amp; Design'
_journal_page_first 1169
_journal_paper_doi 10.1021/cg049622c
_journal_volume 5
_journal_year 2005
_chemical_formula_moiety (C6H9N2)2(C12H12O4)
_chemical_formula_sum 'C24 H30 N4 O4'
_chemical_formula_weight 438.52
_chemical_melting_point 447.5(5)
_chemical_name_common '2-amino-5-picolinium 5-t-butylisophthalate'
_chemical_name_systematic
; 
 2-amino-5-picolinium 5-t-butylisophthalate 2:1 
;
_space_group_IT_number 2
_symmetry_cell_setting triclinic
_symmetry_space_group_name_Hall '-P 1'
_symmetry_space_group_name_H-M 'P -1'
_atom_sites_solution_hydrogens geom
_atom_sites_solution_primary direct
_atom_sites_solution_secondary difmap
_audit_creation_method SHELXL-97
_cell_angle_alpha 101.086(2)
_cell_angle_beta 103.007(2)
_cell_angle_gamma 98.983(2)
_cell_formula_units_Z 2
_cell_length_a 8.5420(12)
_cell_length_b 11.0504(16)
_cell_length_c 13.0956(19)
_cell_measurement_temperature 100(2)
_cell_volume 1155.9(3)
_computing_cell_refinement 'Bruker SMART'
_computing_data_collection 'Bruker SMART'
_computing_data_reduction 'Bruker SAINT'
_computing_molecular_graphics 'Bruker SHELXTL'
_computing_publication_material 'Bruker SHELXTL'
_computing_structure_refinement 'SHELXL-97 (Sheldrick, 1997)'
_computing_structure_solution 'SHELXS-97 (Sheldrick, 1990)'
_diffrn_ambient_temperature 100(2)
_diffrn_measured_fraction_theta_full 0.972
_diffrn_measured_fraction_theta_max 0.972
_diffrn_measurement_device_type 'CCD area detector'
_diffrn_measurement_method 'phi and omega scans'
_diffrn_radiation_monochromator graphite
_diffrn_radiation_source 'fine-focus sealed tube'
_diffrn_radiation_type MoK\a
_diffrn_radiation_wavelength 0.71073
_diffrn_reflns_av_R_equivalents 0.0204
_diffrn_reflns_av_sigmaI/netI 0.0377
_diffrn_reflns_limit_h_max 9
_diffrn_reflns_limit_h_min -10
_diffrn_reflns_limit_k_max 13
_diffrn_reflns_limit_k_min -6
_diffrn_reflns_limit_l_max 16
_diffrn_reflns_limit_l_min -16
_diffrn_reflns_number 6587
_diffrn_reflns_theta_full 26.37
_diffrn_reflns_theta_max 26.37
_diffrn_reflns_theta_min 1.64
_exptl_absorpt_coefficient_mu 0.087
_exptl_absorpt_correction_T_max 1.000
_exptl_absorpt_correction_T_min 0.450
_exptl_absorpt_correction_type empirical
_exptl_crystal_colour colorless
_exptl_crystal_density_diffrn 1.260
_exptl_crystal_density_meas ?
_exptl_crystal_density_method 'not measured'
_exptl_crystal_description rhombic
_exptl_crystal_F_000 468
_exptl_crystal_size_max 0.30
_exptl_crystal_size_mid 0.20
_exptl_crystal_size_min 0.15
_refine_diff_density_max 0.744
_refine_diff_density_min -0.274
_refine_diff_density_rms 0.061
_refine_ls_extinction_method none
_refine_ls_goodness_of_fit_ref 1.056
_refine_ls_hydrogen_treatment constr
_refine_ls_matrix_type full
_refine_ls_number_parameters 289
_refine_ls_number_reflns 4593
_refine_ls_number_restraints 0
_refine_ls_restrained_S_all 1.056
_refine_ls_R_factor_all 0.0689
_refine_ls_R_factor_gt 0.0582
_refine_ls_shift/su_max 0.000
_refine_ls_shift/su_mean 0.000
_refine_ls_structure_factor_coef Fsqd
_refine_ls_weighting_details 'calc w=1/[\s^2^(Fo^2^)+(0.0995P)^2^+0.4016P] where P=(Fo^2^+2Fc^2^)/3'
_refine_ls_weighting_scheme calc
_refine_ls_wR_factor_gt 0.1592
_refine_ls_wR_factor_ref 0.1681
_reflns_number_gt 3840
_reflns_number_total 4593
_reflns_threshold_expression >2sigma(I)
_cod_data_source_file cg049622csi20041104_043958.cif
_cod_data_source_block 5
_cod_depositor_comments
;
The following automatic conversions were performed:

'_chemical_melting_point' value '447-448 K' was changed to '447.5(5)'
- the average value was taken and precision was
estimated.

'_symmetry_cell_setting' value 'Triclinic' changed to
'triclinic' according to
/home/saulius/struct/CIF-dictionaries/cif_core.dic dictionary named
'cif_core.dic' version 2.4.1 from 2010-06-29.

Automatic conversion script
Id: cif_fix_values 1715 2011-07-08 13:25:40Z adriana 

The following automatic conversions were performed:

'_exptl_crystal_density_meas' value 'not measured' was changed to '?'
- the value is perceived as not measured.

Automatic conversion script
Id: cif_fix_values 3008 2015-01-20 13:52:24Z robertas 

The following automatic conversions were performed:

'_refine_ls_hydrogen_treatment' value 'constra' was replaced with the
value 'constr' as specified in the replacement file
'src/cod-tools/trunk/data/replacement-values/replacement_values.lst'.

Automatic conversion script
Id: cif_fix_values 5376 2017-05-30 11:51:03Z andrius 
;
_cod_original_sg_symbol_Hall 'P 1'
_cod_original_sg_symbol_H-M P-1
_cod_database_code 4504911

loop_
_symmetry_equiv_pos_as_xyz
'x, y, z'
'-x, -y, -z'

loop_
_atom_site_label
_atom_site_type_symbol
_atom_site_fract_x
_atom_site_fract_y
_atom_site_fract_z
_atom_site_U_iso_or_equiv
_atom_site_adp_type
_atom_site_occupancy
_atom_site_symmetry_multiplicity
_atom_site_calc_flag
_atom_site_refinement_flags
N11 N 0.5312(2) 0.28542(15) 0.37544(13) 0.0225(4) Uani 1 1 d .
H11 H 0.5073 0.3061 0.4376 0.027 Uiso 1 1 calc R
N12 N 0.6051(2) 0.10913(15) 0.42648(13) 0.0255(4) Uani 1 1 d .
H12A H 0.6280 0.0390 0.4104 0.031 Uiso 1 1 d R
H12B H 0.5547 0.1224 0.4743 0.031 Uiso 1 1 d R
C12 C 0.5868(2) 0.17799(17) 0.35243(16) 0.0225(4) Uani 1 1 d .
C13 C 0.6232(2) 0.14701(18) 0.25196(16) 0.0248(4) Uani 1 1 d .
H13 H 0.6650 0.0734 0.2331 0.030 Uiso 1 1 calc R
C14 C 0.5980(2) 0.22346(18) 0.18177(16) 0.0252(4) Uani 1 1 d .
H14 H 0.6203 0.2004 0.1136 0.030 Uiso 1 1 calc R
C15 C 0.5399(2) 0.33543(18) 0.20705(16) 0.0237(4) Uani 1 1 d .
C16 C 0.5107(2) 0.36255(18) 0.30659(16) 0.0241(4) Uani 1 1 d .
H16 H 0.4746 0.4382 0.3283 0.029 Uiso 1 1 calc R
C17 C 0.5106(3) 0.4177(2) 0.12892(17) 0.0305(5) Uani 1 1 d .
H17A H 0.5933 0.4287 0.0948 0.037 Uiso 1 1 d R
H17B H 0.5060 0.4976 0.1592 0.037 Uiso 1 1 d R
H17C H 0.4182 0.3901 0.0792 0.037 Uiso 1 1 d R
N21 N 0.16245(19) 0.05884(15) 0.13635(13) 0.0220(4) Uani 1 1 d .
H21 H 0.1525 0.0929 0.0804 0.026 Uiso 1 1 calc R
N22 N 0.3265(2) -0.06182(15) 0.06339(14) 0.0262(4) Uani 1 1 d .
H22A H 0.4096 -0.0960 0.0808 0.031 Uiso 1 1 d R
H22B H 0.3348 -0.0092 0.0200 0.031 Uiso 1 1 d R
C22 C 0.2556(2) -0.02787(17) 0.14376(16) 0.0229(4) Uani 1 1 d .
C23 C 0.2722(2) -0.07977(19) 0.23471(17) 0.0267(4) Uani 1 1 d .
H23 H 0.3380 -0.1409 0.2427 0.032 Uiso 1 1 calc R
C24 C 0.1935(2) -0.04191(19) 0.31155(17) 0.0263(4) Uani 1 1 d .
H24 H 0.2056 -0.0772 0.3729 0.032 Uiso 1 1 calc R
C25 C 0.0944(2) 0.04863(18) 0.30157(16) 0.0230(4) Uani 1 1 d .
C26 C 0.0828(2) 0.09615(18) 0.21212(16) 0.0229(4) Uani 1 1 d .
H26 H 0.0173 0.1571 0.2024 0.027 Uiso 1 1 calc R
C27 C 0.0079(3) 0.0891(2) 0.38613(16) 0.0284(5) Uani 1 1 d .
H27A H -0.0834 0.0254 0.3829 0.034 Uiso 1 1 d R
H27B H -0.0323 0.1670 0.3751 0.034 Uiso 1 1 d R
H27C H 0.0782 0.1078 0.4592 0.034 Uiso 1 1 d R
O31 O 0.39661(18) 0.34003(12) 0.53528(11) 0.0264(3) Uani 1 1 d .
O32 O 0.43337(18) 0.15957(12) 0.58197(11) 0.0271(3) Uani 1 1 d .
O33 O 0.33917(17) 0.10326(13) 0.92649(11) 0.0277(3) Uani 1 1 d .
O34 O 0.13695(17) 0.17983(13) 0.98188(11) 0.0252(3) Uani 1 1 d .
C31 C 0.2110(2) 0.23979(17) 0.83202(15) 0.0204(4) Uani 1 1 d .
C32 C 0.2990(2) 0.22003(17) 0.75477(15) 0.0206(4) Uani 1 1 d .
H32 H 0.3719 0.1633 0.7588 0.025 Uiso 1 1 calc R
C33 C 0.2806(2) 0.28260(16) 0.67223(15) 0.0198(4) Uani 1 1 d .
C34 C 0.1732(2) 0.36595(17) 0.66640(16) 0.0224(4) Uani 1 1 d .
H34 H 0.1617 0.4091 0.6099 0.027 Uiso 1 1 calc R
C35 C 0.0828(2) 0.38682(17) 0.74212(16) 0.0233(4) Uani 1 1 d .
C36 C 0.1039(2) 0.32223(17) 0.82474(16) 0.0217(4) Uani 1 1 d .
H36 H 0.0433 0.3351 0.8771 0.026 Uiso 1 1 calc R
C37 C 0.2312(2) 0.16894(17) 0.92064(15) 0.0214(4) Uani 1 1 d .
C38 C 0.3777(2) 0.25925(17) 0.59000(15) 0.0214(4) Uani 1 1 d .
C39 C -0.0416(3) 0.4733(2) 0.7357(2) 0.0330(5) Uani 1 1 d .
C42 C -0.0418(3) 0.5433(3) 0.6475(2) 0.0466(7) Uani 1 1 d .
H42B H -0.1163 0.5960 0.6478 0.056 Uiso 1 1 d R
H42A H -0.0805 0.4757 0.5709 0.056 Uiso 1 1 d R
H42C H 0.0703 0.5957 0.6633 0.056 Uiso 1 1 d R
C40 C 0.0016(4) 0.5745(2) 0.8442(2) 0.0460(6) Uani 1 1 d .
H40A H -0.0020 0.5307 0.9072 0.055 Uiso 1 1 d R
H40B H 0.1138 0.6337 0.8607 0.055 Uiso 1 1 d R
H40C H -0.0856 0.6254 0.8411 0.055 Uiso 1 1 d R
C41 C -0.2105(3) 0.3941(3) 0.7221(3) 0.0607(9) Uani 1 1 d .
H41A H -0.2818 0.4541 0.7231 0.073 Uiso 1 1 d R
H41B H -0.2183 0.3520 0.7831 0.073 Uiso 1 1 d R
H41C H -0.2410 0.3195 0.6338 0.073 Uiso 1 1 d R

loop_
_atom_site_aniso_label
_atom_site_aniso_U_11
_atom_site_aniso_U_22
_atom_site_aniso_U_33
_atom_site_aniso_U_23
_atom_site_aniso_U_13
_atom_site_aniso_U_12
N11 0.0303(9) 0.0182(8) 0.0213(8) 0.0033(6) 0.0091(7) 0.0106(7)
N12 0.0365(9) 0.0197(8) 0.0276(9) 0.0075(7) 0.0148(7) 0.0155(7)
C12 0.0250(9) 0.0188(9) 0.0242(10) 0.0035(7) 0.0067(7) 0.0072(7)
C13 0.0302(10) 0.0182(9) 0.0270(10) 0.0017(8) 0.0104(8) 0.0084(8)
C14 0.0303(10) 0.0217(9) 0.0227(10) 0.0014(8) 0.0084(8) 0.0050(8)
C15 0.0262(10) 0.0192(9) 0.0239(10) 0.0043(8) 0.0044(8) 0.0036(7)
C16 0.0280(10) 0.0175(9) 0.0277(10) 0.0047(8) 0.0065(8) 0.0091(7)
C17 0.0379(12) 0.0258(10) 0.0266(11) 0.0072(9) 0.0052(9) 0.0070(9)
N21 0.0277(8) 0.0190(8) 0.0222(8) 0.0074(6) 0.0079(7) 0.0084(6)
N22 0.0309(9) 0.0247(8) 0.0290(9) 0.0094(7) 0.0120(7) 0.0139(7)
C22 0.0241(9) 0.0180(9) 0.0276(10) 0.0053(8) 0.0077(8) 0.0061(7)
C23 0.0276(10) 0.0234(10) 0.0340(11) 0.0112(8) 0.0095(8) 0.0118(8)
C24 0.0275(10) 0.0256(10) 0.0281(10) 0.0126(8) 0.0062(8) 0.0065(8)
C25 0.0248(9) 0.0200(9) 0.0244(10) 0.0047(8) 0.0073(8) 0.0047(7)
C26 0.0243(9) 0.0190(9) 0.0274(10) 0.0053(8) 0.0086(8) 0.0080(7)
C27 0.0341(11) 0.0272(10) 0.0262(10) 0.0056(8) 0.0121(8) 0.0081(8)
O31 0.0402(8) 0.0208(7) 0.0271(7) 0.0101(6) 0.0167(6) 0.0154(6)
O32 0.0412(8) 0.0198(7) 0.0295(8) 0.0088(6) 0.0175(6) 0.0176(6)
O33 0.0332(8) 0.0299(8) 0.0295(8) 0.0131(6) 0.0134(6) 0.0196(6)
O34 0.0307(7) 0.0249(7) 0.0274(7) 0.0098(6) 0.0142(6) 0.0137(6)
C31 0.0236(9) 0.0158(8) 0.0212(9) 0.0020(7) 0.0055(7) 0.0058(7)
C32 0.0231(9) 0.0155(8) 0.0238(9) 0.0032(7) 0.0056(7) 0.0086(7)
C33 0.0235(9) 0.0147(8) 0.0200(9) 0.0015(7) 0.0043(7) 0.0058(7)
C34 0.0263(10) 0.0171(9) 0.0248(10) 0.0064(7) 0.0052(8) 0.0080(7)
C35 0.0226(9) 0.0174(9) 0.0309(10) 0.0054(8) 0.0068(8) 0.0081(7)
C36 0.0252(9) 0.0171(9) 0.0254(10) 0.0041(7) 0.0101(8) 0.0075(7)
C37 0.0239(9) 0.0172(9) 0.0225(9) 0.0026(7) 0.0050(7) 0.0064(7)
C38 0.0260(9) 0.0179(9) 0.0205(9) 0.0032(7) 0.0055(7) 0.0079(7)
C39 0.0303(11) 0.0263(11) 0.0545(14) 0.0197(10) 0.0187(10) 0.0174(9)
C42 0.0533(15) 0.0464(14) 0.0606(17) 0.0312(13) 0.0239(13) 0.0345(13)
C40 0.0677(17) 0.0338(12) 0.0552(16) 0.0178(11) 0.0332(14) 0.0312(12)
C41 0.0352(13) 0.0501(16) 0.114(3) 0.0445(17) 0.0223(15) 0.0247(12)

loop_
_atom_type_symbol
_atom_type_description
_atom_type_scat_dispersion_real
_atom_type_scat_dispersion_imag
_atom_type_scat_source
C C 0.0033 0.0016 'International Tables Vol C Tables 4.2.6.8 and 6.1.1.4'
H H 0.0000 0.0000 'International Tables Vol C Tables 4.2.6.8 and 6.1.1.4'
N N 0.0061 0.0033 'International Tables Vol C Tables 4.2.6.8 and 6.1.1.4'
O O 0.0106 0.0060 'International Tables Vol C Tables 4.2.6.8 and 6.1.1.4'

loop_
_geom_angle_atom_site_label_1
_geom_angle_atom_site_label_2
_geom_angle_atom_site_label_3
_geom_angle
C12 N11 C16 122.68(16)
N12 C12 N11 118.14(17)
N12 C12 C13 124.54(17)
N11 C12 C13 117.32(18)
C14 C13 C12 119.64(17)
C13 C14 C15 122.35(18)
C16 C15 C14 115.53(18)
C16 C15 C17 122.58(18)
C14 C15 C17 121.89(18)
N11 C16 C15 122.44(17)
C22 N21 C26 122.49(17)
N21 C22 N22 118.53(18)
N21 C22 C23 117.96(17)
N22 C22 C23 123.50(18)
C24 C23 C22 119.79(18)
C23 C24 C25 121.33(19)
C26 C25 C24 116.47(17)
C26 C25 C27 122.63(18)
C24 C25 C27 120.89(18)
N21 C26 C25 121.94(18)
C36 C31 C32 119.27(17)
C36 C31 C37 121.30(16)
C32 C31 C37 119.41(16)
C33 C32 C31 120.32(17)
C32 C33 C34 119.76(17)
C32 C33 C38 119.01(16)
C34 C33 C38 121.23(17)
C35 C34 C33 121.14(18)
C34 C35 C36 117.87(17)
C34 C35 C39 122.66(18)
C36 C35 C39 119.43(18)
C31 C36 C35 121.64(17)
O33 C37 O34 125.43(18)
O33 C37 C31 117.47(16)
O34 C37 C31 117.10(16)
O31 C38 O32 125.47(17)
O31 C38 C33 117.84(16)
O32 C38 C33 116.70(16)
C42 C39 C41 111.4(2)
C42 C39 C35 113.26(18)
C41 C39 C35 108.25(17)
C42 C39 C40 107.01(19)
C41 C39 C40 107.4(2)
C35 C39 C40 109.31(19)

loop_
_geom_bond_atom_site_label_1
_geom_bond_atom_site_label_2
_geom_bond_distance
N11 C12 1.352(2)
N11 C16 1.357(3)
N12 C12 1.340(3)
C12 C13 1.410(3)
C13 C14 1.368(3)
C14 C15 1.412(3)
C15 C16 1.368(3)
C15 C17 1.500(3)
N21 C22 1.341(2)
N21 C26 1.361(2)
N22 C22 1.350(2)
C22 C23 1.407(3)
C23 C24 1.368(3)
C24 C25 1.414(3)
C25 C26 1.363(3)
C25 C27 1.501(3)
O31 C38 1.261(2)
O32 C38 1.262(2)
O33 C37 1.258(2)
O34 C37 1.261(2)
C31 C36 1.390(2)
C31 C32 1.394(3)
C31 C37 1.514(3)
C32 C33 1.384(3)
C33 C34 1.398(2)
C33 C38 1.509(2)
C34 C35 1.395(3)
C35 C36 1.401(3)
C35 C39 1.536(3)
C39 C42 1.508(3)
C39 C41 1.519(3)
C39 C40 1.559(4)

loop_
_geom_hbond_atom_site_label_D
_geom_hbond_atom_site_label_H
_geom_hbond_atom_site_label_A
_geom_hbond_distance_DH
_geom_hbond_distance_HA
_geom_hbond_distance_DA
_geom_hbond_angle_DHA
_geom_hbond_site_symmetry_A
N11 H11 O31 0.88 1.77 2.623(2) 161.9 .
N12 H12A O32 0.83 2.20 2.914(2) 144.1 2_656
N12 H12B O32 0.84 1.95 2.788(2) 177.2 .
N21 H21 O34 0.88 1.74 2.619(2) 172.2 1_554
N22 H22A O33 0.86 2.18 2.940(2) 146.5 2_656
N22 H22B O33 0.89 1.91 2.799(2) 176.6 1_554

loop_
_geom_torsion_atom_site_label_1
_geom_torsion_atom_site_label_2
_geom_torsion_atom_site_label_3
_geom_torsion_atom_site_label_4
_geom_torsion
C16 N11 C12 N12 179.06(17)
C16 N11 C12 C13 -0.3(3)
N12 C12 C13 C14 179.20(18)
N11 C12 C13 C14 -1.5(3)
C12 C13 C14 C15 1.6(3)
C13 C14 C15 C16 0.0(3)
C13 C14 C15 C17 -179.20(18)
C12 N11 C16 C15 2.1(3)
C14 C15 C16 N11 -1.9(3)
C17 C15 C16 N11 177.36(18)
C26 N21 C22 N22 178.20(17)
C26 N21 C22 C23 -1.0(3)
N21 C22 C23 C24 0.5(3)
N22 C22 C23 C24 -178.68(19)
C22 C23 C24 C25 0.2(3)
C23 C24 C25 C26 -0.4(3)
C23 C24 C25 C27 179.71(19)
C22 N21 C26 C25 0.8(3)
C24 C25 C26 N21 -0.1(3)
C27 C25 C26 N21 179.79(18)
C36 C31 C32 C33 0.5(3)
C37 C31 C32 C33 179.13(16)
C31 C32 C33 C34 0.0(3)
C31 C32 C33 C38 179.93(16)
C32 C33 C34 C35 -0.4(3)
C38 C33 C34 C35 179.60(17)
C33 C34 C35 C36 0.4(3)
C33 C34 C35 C39 -177.37(18)
C32 C31 C36 C35 -0.5(3)
C37 C31 C36 C35 -179.12(17)
C34 C35 C36 C31 0.0(3)
C39 C35 C36 C31 177.92(18)
C36 C31 C37 O33 -174.92(17)
C32 C31 C37 O33 6.5(3)
C36 C31 C37 O34 5.8(3)
C32 C31 C37 O34 -172.86(17)
C32 C33 C38 O31 -160.29(18)
C34 C33 C38 O31 19.7(3)
C32 C33 C38 O32 19.7(3)
C34 C33 C38 O32 -160.32(17)
C34 C35 C39 C42 -6.3(3)
C36 C35 C39 C42 175.9(2)
C34 C35 C39 C41 117.7(2)
C36 C35 C39 C41 -60.0(3)
C34 C35 C39 C40 -125.5(2)
C36 C35 C39 C40 56.7(2)
